data_7020289
loop_
_publ_author_name
'Yang, Jin'
'Wang, Lei'

_publ_section_title
;
 Synthesis and characterization of dinuclear NHC-palladium complexes and
 their applications in the Hiyama reactions of aryltrialkyoxysilanes with
 aryl chlorides.
;
_journal_issue 39
_journal_name_full 'Dalton transactions (Cambridge, England : 2003)'
_journal_page_first 12031
_journal_page_last 12037
_journal_paper_doi 10.1039/c2dt31174g
_journal_volume 41
_journal_year 2012
_chemical_formula_sum 'C58 H76 Cl4 N6 Pd2'
_chemical_formula_weight 1211.85
_chemical_name_systematic
;
?
;
_space_group_IT_number 14
_symmetry_cell_setting monoclinic
_symmetry_space_group_name_Hall '-P 2ybc'
_symmetry_space_group_name_H-M 'P 1 21/c 1'
_atom_sites_solution_hydrogens geom
_atom_sites_solution_primary direct
_atom_sites_solution_secondary difmap
_audit_creation_method SHELXL-97
_cell_angle_alpha 90.00
_cell_angle_beta 107.196(4)
_cell_angle_gamma 90.00
_cell_formula_units_Z 2
_cell_length_a 11.785(5)
_cell_length_b 19.420(8)
_cell_length_c 14.692(6)
_cell_measurement_temperature 296(2)
_cell_volume 3212(2)
_computing_cell_refinement 'Bruker SMART'
_computing_data_collection 'Bruker SMART APEX II'
_computing_data_reduction 'Bruker SAINT'
_computing_structure_refinement 'SHELXL-97 (Sheldrick, 2008)'
_computing_structure_solution 'SHELXS-97 (Sheldrick, 2008)'
_diffrn_ambient_temperature 296(2)
_diffrn_measured_fraction_theta_full 0.996
_diffrn_measured_fraction_theta_max 0.996
_diffrn_measurement_device_type 'Bruker APEX II area detector'
_diffrn_measurement_method '\w scans'
_diffrn_radiation_monochromator graphite
_diffrn_radiation_source 'fine-focus sealed tube'
_diffrn_radiation_type MoK\a
_diffrn_radiation_wavelength 0.71073
_diffrn_reflns_av_R_equivalents 0.1032
_diffrn_reflns_av_sigmaI/netI 0.1120
_diffrn_reflns_limit_h_max 13
_diffrn_reflns_limit_h_min -14
_diffrn_reflns_limit_k_max 22
_diffrn_reflns_limit_k_min -23
_diffrn_reflns_limit_l_max 17
_diffrn_reflns_limit_l_min -17
_diffrn_reflns_number 19415
_diffrn_reflns_theta_full 25.00
_diffrn_reflns_theta_max 25.00
_diffrn_reflns_theta_min 1.79
_exptl_absorpt_coefficient_mu 0.764
_exptl_absorpt_correction_T_max 0.8941
_exptl_absorpt_correction_T_min 0.8748
_exptl_absorpt_correction_type multi-scan
_exptl_absorpt_process_details SADABS
_exptl_crystal_colour yellow
_exptl_crystal_density_diffrn 1.253
_exptl_crystal_density_method 'not measured'
_exptl_crystal_description block
_exptl_crystal_F_000 1252
_exptl_crystal_size_max 0.18
_exptl_crystal_size_mid 0.15
_exptl_crystal_size_min 0.15
_refine_diff_density_max 0.810
_refine_diff_density_min -1.097
_refine_diff_density_rms 0.108
_refine_ls_extinction_method none
_refine_ls_goodness_of_fit_ref 1.035
_refine_ls_hydrogen_treatment constr
_refine_ls_matrix_type full
_refine_ls_number_parameters 324
_refine_ls_number_reflns 5631
_refine_ls_number_restraints 0
_refine_ls_restrained_S_all 1.035
_refine_ls_R_factor_all 0.1398
_refine_ls_R_factor_gt 0.0588
_refine_ls_shift/su_max 0.001
_refine_ls_shift/su_mean 0.000
_refine_ls_structure_factor_coef Fsqd
_refine_ls_weighting_details 'calc w=1/[\s^2^(Fo^2^)+(0.0843P)^2^+2.1405P] where P=(Fo^2^+2Fc^2^)/3'
_refine_ls_weighting_scheme calc
_refine_ls_wR_factor_gt 0.1441
_refine_ls_wR_factor_ref 0.1858
_reflns_number_gt 3051
_reflns_number_total 5631
_reflns_threshold_expression >2sigma(I)
_cod_data_source_file c2dt31174g.txt
_cod_data_source_block 2
_cod_depositor_comments
;
The following automatic conversions were performed:

'_symmetry_cell_setting' value 'Monoclinic' changed to 'monoclinic'
according to /home/saulius/struct/CIF-dictionaries/cif_core.dic
dictionary named 'cif_core.dic' version 2.4.2 from
2011-04-26.

'_exptl_absorpt_correction_type' value 'Multi-scan'
changed to 'multi-scan' according to
/home/saulius/struct/CIF-dictionaries/cif_core.dic dictionary named
'cif_core.dic' version 2.4.2 from 2011-04-26.

Automatic conversion script
Id: cif_fix_values 1891 2012-01-12 08:04:46Z andrius 
;
_cod_original_sg_symbol_Hall -P_2ybc
_cod_original_sg_symbol_H-M P2(1)/c
_cod_database_code 7020289

loop_
_symmetry_equiv_pos_as_xyz
'x, y, z'
'-x, y+1/2, -z+1/2'
'-x, -y, -z'
'x, -y-1/2, z-1/2'

loop_
_atom_site_label
_atom_site_type_symbol
_atom_site_fract_x
_atom_site_fract_y
_atom_site_fract_z
_atom_site_U_iso_or_equiv
_atom_site_adp_type
_atom_site_occupancy
_atom_site_symmetry_multiplicity
_atom_site_calc_flag
_atom_site_refinement_flags
Pd1 Pd 0.65200(5) 0.09108(3) 0.36349(4) 0.0424(2) Uani 1 1 d .
Cl1 Cl 0.6610(2) 0.18673(10) 0.45677(14) 0.0716(7) Uani 1 1 d .
Cl2 Cl 0.6470(2) -0.00382(10) 0.27038(16) 0.0768(7) Uani 1 1 d .
N1 N 0.6746(6) 0.1905(3) 0.2158(4) 0.0512(17) Uani 1 1 d .
N2 N 0.8357(6) 0.1323(3) 0.2695(4) 0.0484(16) Uani 1 1 d .
N3 N 0.5627(6) 0.0364(3) 0.4464(4) 0.0473(16) Uani 1 1 d .
C1 C 0.7279(7) 0.1417(3) 0.2819(4) 0.0418(19) Uani 1 1 d .
C2 C 0.7509(9) 0.2097(5) 0.1645(6) 0.071(3) Uani 1 1 d .
H2 H 0.7346 0.2419 0.1154 0.086 Uiso 1 1 calc R
C3 C 0.8515(8) 0.1744(4) 0.1973(6) 0.069(3) Uani 1 1 d .
H3 H 0.9186 0.1772 0.1764 0.083 Uiso 1 1 calc R
C4 C 0.5651(8) 0.2243(4) 0.2095(5) 0.060(2) Uani 1 1 d .
C5 C 0.4590(9) 0.1946(5) 0.1628(7) 0.090(3) Uani 1 1 d .
C6 C 0.3570(9) 0.2308(7) 0.1576(10) 0.133(5) Uani 1 1 d .
H6 H 0.2835 0.2117 0.1259 0.159 Uiso 1 1 calc R
C7 C 0.3619(14) 0.2947(7) 0.1985(11) 0.144(6) Uani 1 1 d .
H7 H 0.2913 0.3176 0.1943 0.173 Uiso 1 1 calc R
C8 C 0.4641(13) 0.3250(6) 0.2438(9) 0.116(4) Uani 1 1 d .
H8 H 0.4647 0.3685 0.2705 0.139 Uiso 1 1 calc R
C9 C 0.5713(9) 0.2905(4) 0.2507(6) 0.070(3) Uani 1 1 d .
C10 C 0.4548(11) 0.1255(6) 0.1099(9) 0.112(4) Uani 1 1 d .
H10 H 0.5328 0.1033 0.1324 0.135 Uiso 1 1 calc R
C11 C 0.3595(12) 0.0758(6) 0.1240(11) 0.173(7) Uani 1 1 d .
H11A H 0.2821 0.0927 0.0898 0.259 Uiso 1 1 calc R
H11B H 0.3662 0.0727 0.1906 0.259 Uiso 1 1 calc R
H11C H 0.3709 0.0310 0.1004 0.259 Uiso 1 1 calc R
C12 C 0.4269(14) 0.1390(8) 0.0068(10) 0.168(6) Uani 1 1 d .
H12A H 0.3927 0.1841 -0.0071 0.252 Uiso 1 1 calc R
H12B H 0.3713 0.1052 -0.0278 0.252 Uiso 1 1 calc R
H12C H 0.4984 0.1365 -0.0117 0.252 Uiso 1 1 calc R
C13 C 0.6861(9) 0.3283(5) 0.2957(6) 0.081(3) Uani 1 1 d .
H13 H 0.7502 0.2942 0.3075 0.097 Uiso 1 1 calc R
C14 C 0.7125(12) 0.3835(6) 0.2298(8) 0.124(5) Uani 1 1 d .
H14A H 0.7134 0.3626 0.1708 0.185 Uiso 1 1 calc R
H14B H 0.7885 0.4039 0.2599 0.185 Uiso 1 1 calc R
H14C H 0.6522 0.4183 0.2175 0.185 Uiso 1 1 calc R
C15 C 0.6915(12) 0.3608(5) 0.3927(7) 0.119(4) Uani 1 1 d .
H15A H 0.6355 0.3979 0.3831 0.178 Uiso 1 1 calc R
H15B H 0.7701 0.3780 0.4223 0.178 Uiso 1 1 calc R
H15C H 0.6723 0.3265 0.4329 0.178 Uiso 1 1 calc R
C16 C 0.9308(7) 0.0912(4) 0.3291(5) 0.0482(19) Uani 1 1 d .
C17 C 0.9609(7) 0.0297(4) 0.2926(5) 0.057(2) Uani 1 1 d .
C18 C 1.0547(9) -0.0084(5) 0.3512(7) 0.076(3) Uani 1 1 d .
H18 H 1.0759 -0.0503 0.3302 0.092 Uiso 1 1 calc R
C19 C 1.1156(8) 0.0158(5) 0.4400(7) 0.078(3) Uani 1 1 d .
H19 H 1.1790 -0.0097 0.4776 0.094 Uiso 1 1 calc R
C20 C 1.0864(8) 0.0760(5) 0.4748(7) 0.077(3) Uani 1 1 d .
H20 H 1.1274 0.0899 0.5363 0.093 Uiso 1 1 calc R
C21 C 0.9936(8) 0.1177(4) 0.4177(6) 0.063(2) Uani 1 1 d .
C22 C 0.8977(9) 0.0042(6) 0.1904(6) 0.085(3) Uani 1 1 d .
H22 H 0.8215 0.0282 0.1670 0.102 Uiso 1 1 calc R
C23 C 0.8735(11) -0.0739(6) 0.1883(9) 0.127(5) Uani 1 1 d .
H23A H 0.9465 -0.0985 0.1962 0.191 Uiso 1 1 calc R
H23B H 0.8179 -0.0861 0.1283 0.191 Uiso 1 1 calc R
H23C H 0.8412 -0.0858 0.2390 0.191 Uiso 1 1 calc R
C24 C 0.9743(13) 0.0229(8) 0.1259(7) 0.149(6) Uani 1 1 d .
H24A H 1.0472 -0.0028 0.1452 0.224 Uiso 1 1 calc R
H24B H 0.9917 0.0713 0.1311 0.224 Uiso 1 1 calc R
H24C H 0.9320 0.0118 0.0610 0.224 Uiso 1 1 calc R
C25 C 0.9711(9) 0.1900(5) 0.4506(6) 0.083(3) Uani 1 1 d .
H25 H 0.8878 0.2015 0.4190 0.099 Uiso 1 1 calc R
C26 C 1.0476(13) 0.2432(6) 0.4187(10) 0.155(6) Uani 1 1 d .
H26A H 1.1295 0.2367 0.4541 0.233 Uiso 1 1 calc R
H26B H 1.0230 0.2887 0.4299 0.233 Uiso 1 1 calc R
H26C H 1.0382 0.2374 0.3520 0.233 Uiso 1 1 calc R
C27 C 0.9897(10) 0.1931(6) 0.5563(7) 0.116(4) Uani 1 1 d .
H27A H 0.9416 0.1587 0.5739 0.174 Uiso 1 1 calc R
H27B H 0.9676 0.2378 0.5732 0.174 Uiso 1 1 calc R
H27C H 1.0719 0.1847 0.5894 0.174 Uiso 1 1 calc R
C28 C 0.4902(8) 0.0671(4) 0.4867(6) 0.062(2) Uani 1 1 d .
H28 H 0.4793 0.1144 0.4788 0.075 Uiso 1 1 calc R
C29 C 0.5716(7) -0.0319(4) 0.4590(6) 0.063(2) Uani 1 1 d .
H29 H 0.6200 -0.0567 0.4310 0.076 Uiso 1 1 calc R

loop_
_atom_site_aniso_label
_atom_site_aniso_U_11
_atom_site_aniso_U_22
_atom_site_aniso_U_33
_atom_site_aniso_U_23
_atom_site_aniso_U_13
_atom_site_aniso_U_12
Pd1 0.0524(4) 0.0251(3) 0.0455(3) 0.0040(2) 0.0079(2) -0.0032(3)
Cl1 0.119(2) 0.0415(12) 0.0632(13) -0.0161(10) 0.0407(13) -0.0297(12)
Cl2 0.120(2) 0.0350(11) 0.0877(15) -0.0136(11) 0.0494(15) -0.0140(12)
N1 0.052(5) 0.040(4) 0.052(4) 0.010(3) 0.001(3) 0.005(3)
N2 0.054(5) 0.046(4) 0.043(3) 0.014(3) 0.011(3) 0.005(3)
N3 0.062(5) 0.028(3) 0.052(4) 0.006(3) 0.016(3) 0.006(3)
C1 0.064(6) 0.020(4) 0.033(4) 0.008(3) 0.001(4) -0.003(4)
C2 0.097(8) 0.065(6) 0.056(5) 0.026(5) 0.029(5) 0.002(6)
C3 0.077(7) 0.072(6) 0.066(6) 0.033(5) 0.033(5) 0.013(5)
C4 0.063(7) 0.044(5) 0.066(5) 0.018(4) 0.005(4) 0.010(5)
C5 0.059(7) 0.059(6) 0.122(8) 0.011(6) -0.023(6) 0.018(6)
C6 0.038(7) 0.109(11) 0.212(14) 0.012(10) -0.025(8) 0.005(7)
C7 0.101(12) 0.081(10) 0.218(16) -0.011(10) -0.003(10) 0.047(9)
C8 0.100(11) 0.064(8) 0.159(11) 0.009(7) -0.001(9) 0.027(8)
C9 0.076(7) 0.041(5) 0.080(6) 0.018(4) 0.005(5) 0.016(5)
C10 0.092(9) 0.073(8) 0.134(10) -0.003(7) -0.027(7) -0.006(7)
C11 0.121(13) 0.072(9) 0.29(2) -0.006(10) 0.005(13) -0.020(8)
C12 0.188(16) 0.141(14) 0.148(13) -0.022(11) 0.008(11) -0.022(12)
C13 0.099(8) 0.055(6) 0.079(6) -0.002(5) 0.013(6) 0.003(6)
C14 0.179(13) 0.083(8) 0.111(9) 0.011(7) 0.045(9) -0.040(8)
C15 0.192(13) 0.055(7) 0.104(8) -0.006(6) 0.036(8) -0.022(8)
C16 0.048(5) 0.042(4) 0.050(4) 0.016(4) 0.008(4) 0.005(4)
C17 0.055(6) 0.059(6) 0.059(5) 0.004(4) 0.021(4) 0.006(4)
C18 0.078(8) 0.062(6) 0.086(7) 0.012(5) 0.019(6) 0.020(5)
C19 0.055(7) 0.076(7) 0.088(7) 0.022(6) -0.001(5) 0.022(5)
C20 0.064(7) 0.079(7) 0.073(6) 0.009(5) -0.003(5) 0.002(5)
C21 0.059(6) 0.054(5) 0.066(5) 0.008(4) 0.003(4) -0.009(4)
C22 0.083(8) 0.106(9) 0.060(6) -0.014(5) 0.012(5) 0.030(6)
C23 0.111(11) 0.099(10) 0.142(10) -0.057(8) -0.008(8) 0.022(8)
C24 0.195(14) 0.204(16) 0.068(7) -0.002(8) 0.069(9) 0.046(12)
C25 0.084(8) 0.063(6) 0.078(6) -0.015(5) -0.011(5) 0.001(6)
C26 0.203(15) 0.070(8) 0.185(14) -0.023(8) 0.046(11) -0.071(9)
C27 0.117(10) 0.101(9) 0.108(9) -0.044(7) -0.002(7) 0.009(8)
C28 0.080(7) 0.028(4) 0.083(6) 0.015(4) 0.031(5) 0.002(4)
C29 0.070(6) 0.039(5) 0.088(6) 0.007(4) 0.034(5) -0.007(4)

loop_
_atom_type_symbol
_atom_type_description
_atom_type_scat_dispersion_real
_atom_type_scat_dispersion_imag
_atom_type_scat_source
C C 0.0033 0.0016 'International Tables Vol C Tables 4.2.6.8 and 6.1.1.4'
H H 0.0000 0.0000 'International Tables Vol C Tables 4.2.6.8 and 6.1.1.4'
Cl Cl 0.1484 0.1585 'International Tables Vol C Tables 4.2.6.8 and 6.1.1.4'
Pd Pd -0.9988 1.0072 'International Tables Vol C Tables 4.2.6.8 and 6.1.1.4'
N N 0.0061 0.0033 'International Tables Vol C Tables 4.2.6.8 and 6.1.1.4'

loop_
_geom_angle_atom_site_label_1
_geom_angle_atom_site_label_2
_geom_angle_atom_site_label_3
_geom_angle
_geom_angle_site_symmetry_3
C1 Pd1 N3 177.4(3) .
C1 Pd1 Cl2 88.5(2) .
N3 Pd1 Cl2 90.63(17) .
C1 Pd1 Cl1 90.6(2) .
N3 Pd1 Cl1 90.29(17) .
Cl2 Pd1 Cl1 178.79(9) .
C1 N1 C2 109.7(7) .
C1 N1 C4 125.6(7) .
C2 N1 C4 124.1(7) .
C1 N2 C3 111.5(6) .
C1 N2 C16 126.0(6) .
C3 N2 C16 122.1(7) .
C28 N3 C29 114.9(7) .
C28 N3 Pd1 122.1(5) .
C29 N3 Pd1 123.0(6) .
N2 C1 N1 104.5(6) .
N2 C1 Pd1 129.3(5) .
N1 C1 Pd1 125.8(6) .
C3 C2 N1 108.5(7) .
C2 C3 N2 105.8(7) .
C5 C4 C9 121.6(9) .
C5 C4 N1 121.0(8) .
C9 C4 N1 117.4(8) .
C4 C5 C6 117.9(10) .
C4 C5 C10 120.6(10) .
C6 C5 C10 121.3(10) .
C5 C6 C7 121.0(11) .
C8 C7 C6 122.4(12) .
C7 C8 C9 119.1(12) .
C8 C9 C4 118.1(9) .
C8 C9 C13 118.0(9) .
C4 C9 C13 123.8(9) .
C12 C10 C11 107.4(10) .
C12 C10 C5 109.0(10) .
C11 C10 C5 113.1(12) .
C9 C13 C14 112.7(8) .
C9 C13 C15 113.0(9) .
C14 C13 C15 109.6(8) .
C21 C16 C17 123.3(7) .
C21 C16 N2 117.9(7) .
C17 C16 N2 118.6(7) .
C18 C17 C16 117.4(8) .
C18 C17 C22 119.7(8) .
C16 C17 C22 122.9(7) .
C19 C18 C17 120.0(9) .
C20 C19 C18 122.2(8) .
C19 C20 C21 120.3(9) .
C16 C21 C20 116.5(8) .
C16 C21 C25 122.6(7) .
C20 C21 C25 120.7(8) .
C24 C22 C23 111.1(10) .
C24 C22 C17 108.8(9) .
C23 C22 C17 111.6(9) .
C27 C25 C21 112.0(8) .
C27 C25 C26 111.8(9) .
C21 C25 C26 110.4(9) .
N3 C28 C29 123.3(7) 3_656
N3 C29 C28 121.8(8) 3_656

loop_
_geom_bond_atom_site_label_1
_geom_bond_atom_site_label_2
_geom_bond_distance
_geom_bond_site_symmetry_2
Pd1 C1 1.959(7) .
Pd1 N3 2.116(6) .
Pd1 Cl2 2.286(2) .
Pd1 Cl1 2.292(2) .
N1 C1 1.370(8) .
N1 C2 1.385(10) .
N1 C4 1.426(10) .
N2 C1 1.348(9) .
N2 C3 1.396(9) .
N2 C16 1.441(9) .
N3 C28 1.316(10) .
N3 C29 1.339(9) .
C2 C3 1.331(11) .
C4 C5 1.364(12) .
C4 C9 1.413(11) .
C5 C6 1.375(14) .
C5 C10 1.544(14) .
C6 C7 1.373(17) .
C7 C8 1.328(15) .
C8 C9 1.408(14) .
C9 C13 1.509(12) .
C10 C12 1.475(16) .
C10 C11 1.541(16) .
C13 C14 1.537(13) .
C13 C15 1.542(12) .
C16 C21 1.391(10) .
C16 C17 1.399(10) .
C17 C18 1.396(11) .
C17 C22 1.546(11) .
C18 C19 1.374(12) .
C19 C20 1.359(12) .
C20 C21 1.418(11) .
C21 C25 1.535(12) .
C22 C24 1.533(14) .
C22 C23 1.542(14) .
C25 C27 1.504(12) .
C25 C26 1.532(14) .
C28 C29 1.407(10) 3_656
C29 C28 1.407(10) 3_656
